data_7133150
loop_
_publ_author_name
'Sakai, Dan'
'Kojima, Tatsuhiro'
'Kawasaki-Takasuka, Tomoko'
'Mori, Keiji'

_publ_section_title
;
 Stereoselective synthesis of 6/7/6-fused heterocycles with multiple
 stereocenters <i>via</i> an internal redox reaction/inverse
 electron-demand hetero-Diels-Alder reaction sequence.
;
_journal_issue 53
_journal_name_full 'Chemical communications (Cambridge, England)'
_journal_page_first 6797
_journal_page_last 6800
_journal_paper_doi 10.1039/d4cc02351j
_journal_volume 60
_journal_year 2024
_chemical_formula_sum 'C28 H30 N2 O4'
_chemical_formula_weight 458.54
_space_group_crystal_system monoclinic
_space_group_IT_number 9
_space_group_name_Hall 'C -2yc'
_space_group_name_H-M_alt 'C 1 c 1'
_atom_sites_solution_hydrogens geom
_audit_creation_method SHELXL-2018/3
_audit_update_record
;
2024-04-25 deposited with the CCDC.	2024-06-04 downloaded from the CCDC.
;
_cell_angle_alpha 90
_cell_angle_beta 129.444(2)
_cell_angle_gamma 90
_cell_formula_units_Z 4
_cell_length_a 14.4111(4)
_cell_length_b 20.2712(5)
_cell_length_c 10.3678(3)
_cell_measurement_reflns_used 9826
_cell_measurement_temperature 113(2)
_cell_measurement_theta_max 30.2690
_cell_measurement_theta_min 2.0790
_cell_volume 2338.94(13)
_computing_cell_refinement 'CrysAlisPro 1.171.40.75a (Rigaku OD, 2020)'
_computing_data_collection 'CrysAlisPro 1.171.40.75a (Rigaku OD, 2020)'
_computing_data_reduction 'CrysAlisPro 1.171.40.75a (Rigaku OD, 2020)'
_computing_molecular_graphics Mercury
_computing_publication_material WinGX
_computing_structure_refinement 'SHELXL-2018/3 (Sheldrick, 2018)'
_computing_structure_solution 'SHELXS-2014 (Sheldrick, 2014)'
_diffrn_ambient_temperature 113(2)
_diffrn_detector 'Hybrid Pixel Array Detector'
_diffrn_detector_area_resol_mean 10.0000
_diffrn_detector_type HyPix
_diffrn_measured_fraction_theta_full 0.999
_diffrn_measured_fraction_theta_max 0.797
_diffrn_measurement_device 'four-circle diffractometer'
_diffrn_measurement_device_type 'ROD, Synergy Custom system, HyPix'
_diffrn_radiation_monochromator mirror
_diffrn_radiation_probe x-ray
_diffrn_radiation_type 'Mo K\a'
_diffrn_radiation_wavelength 0.71073
_diffrn_reflns_av_R_equivalents 0.0278
_diffrn_reflns_av_unetI/netI 0.0295
_diffrn_reflns_Laue_measured_fraction_full 0.999
_diffrn_reflns_Laue_measured_fraction_max 0.797
_diffrn_reflns_limit_h_max 17
_diffrn_reflns_limit_h_min -19
_diffrn_reflns_limit_k_max 27
_diffrn_reflns_limit_k_min -27
_diffrn_reflns_limit_l_max 14
_diffrn_reflns_limit_l_min -13
_diffrn_reflns_number 11891
_diffrn_reflns_point_group_measured_fraction_full 0.930
_diffrn_reflns_point_group_measured_fraction_max 0.695
_diffrn_reflns_theta_full 25.242
_diffrn_reflns_theta_max 30.382
_diffrn_reflns_theta_min 2.088
_diffrn_source 'Rotating-anode X-ray tube'
_diffrn_source_type 'Rigaku (Mo) X-ray Source'
_exptl_absorpt_coefficient_mu 0.087
_exptl_absorpt_correction_T_max 1.00000
_exptl_absorpt_correction_T_min 0.93243
_exptl_absorpt_correction_type multi-scan
_exptl_absorpt_process_details
;
CrysAlisPro 1.171.40.75a (Rigaku Oxford Diffraction, 2020)
Empirical absorption correction using spherical harmonics,
 implemented in SCALE3 ABSPACK scaling algorithm.
;
_exptl_crystal_colour colorless
_exptl_crystal_density_diffrn 1.302
_exptl_crystal_description plate
_exptl_crystal_F_000 976
_exptl_crystal_size_max 0.100
_exptl_crystal_size_mid 0.050
_exptl_crystal_size_min 0.010
_refine_diff_density_max 0.210
_refine_diff_density_min -0.174
_refine_diff_density_rms 0.036
_refine_ls_abs_structure_details
;
 Flack x determined using 1943 quotients [(I+)-(I-)]/[(I+)+(I-)]
 (Parsons, Flack and Wagner, Acta Cryst. B69 (2013) 249-259).
;
_refine_ls_abs_structure_Flack -0.1(4)
_refine_ls_extinction_method none
_refine_ls_goodness_of_fit_ref 1.040
_refine_ls_hydrogen_treatment constr
_refine_ls_matrix_type full
_refine_ls_number_parameters 307
_refine_ls_number_reflns 4914
_refine_ls_number_restraints 2
_refine_ls_restrained_S_all 1.040
_refine_ls_R_factor_all 0.0319
_refine_ls_R_factor_gt 0.0307
_refine_ls_shift/su_max 0.000
_refine_ls_shift/su_mean 0.000
_refine_ls_structure_factor_coef Fsqd
_refine_ls_weighting_details 'w=1/[\s^2^(Fo^2^)+(0.0506P)^2^+0.3937P] where P=(Fo^2^+2Fc^2^)/3'
_refine_ls_weighting_scheme calc
_refine_ls_wR_factor_gt 0.0795
_refine_ls_wR_factor_ref 0.0807
_reflns_Friedel_coverage 0.741
_reflns_Friedel_fraction_full 0.862
_reflns_Friedel_fraction_max 0.593
_reflns_number_gt 4711
_reflns_number_total 4914
_reflns_threshold_expression 'I > 2\s(I)'
_cod_data_source_file d4cc02351j2.cif
_cod_data_source_block 2aa
_cod_depositor_comments 'Adding full bibliography for 7133150--7133151.cif.'
_cod_original_cell_volume 2338.94(12)
_cod_original_sg_symbol_H-M 'C c'
_cod_database_code 7133150
_shelx_shelxl_version_number 2018/3
_shelx_space_group_comment
;
The symmetry employed for this shelxl refinement is uniquely defined
by the following loop, which should always be used as a source of
symmetry information in preference to the above space-group names.
They are only intended as comments.
;
_shelx_estimated_absorpt_t_min 0.991
_shelx_estimated_absorpt_t_max 0.999

loop_
_space_group_symop_operation_xyz
'x, y, z'
'x, -y, z+1/2'
'x+1/2, y+1/2, z'
'x+1/2, -y+1/2, z+1/2'

loop_
_atom_site_label
_atom_site_type_symbol
_atom_site_fract_x
_atom_site_fract_y
_atom_site_fract_z
_atom_site_U_iso_or_equiv
_atom_site_adp_type
_atom_site_occupancy
_atom_site_site_symmetry_order
_atom_site_calc_flag
_atom_site_refinement_flags_posn
_atom_site_refinement_flags_adp
_atom_site_refinement_flags_occupancy
_atom_site_disorder_assembly
_atom_site_disorder_group
C1 C 0.43385(15) 0.31409(8) 0.4427(2) 0.0158(3) Uani 1 1 d . . . . .
H1 H 0.347989 0.323040 0.389243 0.019 Uiso 1 1 calc R U . . .
C2 C 0.44130(15) 0.29601(8) 0.3067(2) 0.0155(3) Uani 1 1 d . . . . .
H2 H 0.524223 0.278902 0.363731 0.019 Uiso 1 1 calc R U . . .
C3 C 0.42007(15) 0.35391(8) 0.1930(2) 0.0155(3) Uani 1 1 d . . . . .
H3 H 0.379671 0.334878 0.079575 0.019 Uiso 1 1 calc R U . . .
C4 C 0.33943(15) 0.41029(8) 0.1704(2) 0.0168(3) Uani 1 1 d . . . . .
H4A H 0.308143 0.434970 0.067494 0.020 Uiso 1 1 calc R U . . .
H4B H 0.269802 0.391075 0.154939 0.020 Uiso 1 1 calc R U . . .
C5 C 0.40380(15) 0.45868(8) 0.3176(2) 0.0151(3) Uani 1 1 d . . . . .
C6 C 0.43544(15) 0.43008(8) 0.4788(2) 0.0174(3) Uani 1 1 d . . . . .
H6A H 0.480943 0.463701 0.568101 0.021 Uiso 1 1 calc R U . . .
H6B H 0.359909 0.421339 0.459572 0.021 Uiso 1 1 calc R U . . .
C7 C 0.53648(15) 0.38288(8) 0.2506(2) 0.0165(3) Uani 1 1 d . . . . .
C8 C 0.61111(17) 0.34680(9) 0.2279(2) 0.0192(3) Uani 1 1 d . . . . .
C9 C 0.75870(16) 0.43794(9) 0.3672(2) 0.0197(4) Uani 1 1 d . . . . .
C10 C 0.57533(15) 0.44201(8) 0.3291(2) 0.0157(3) Uani 1 1 d . . . . .
C11 C 0.8011(2) 0.34072(10) 0.2744(3) 0.0301(4) Uani 1 1 d . . . . .
H11A H 0.763608 0.298782 0.217056 0.045 Uiso 0.5 1 calc R U P . .
H11B H 0.816530 0.366900 0.210311 0.045 Uiso 0.5 1 calc R U P . .
H11C H 0.877194 0.332053 0.386126 0.045 Uiso 0.5 1 calc R U P . .
H11D H 0.874614 0.366375 0.325272 0.045 Uiso 0.5 1 calc R U P . .
H11E H 0.821691 0.298256 0.332017 0.045 Uiso 0.5 1 calc R U P . .
H11F H 0.761027 0.333104 0.156202 0.045 Uiso 0.5 1 calc R U P . .
C12 C 0.72289(17) 0.53259(9) 0.4781(2) 0.0232(4) Uani 1 1 d . . . . .
H12A H 0.800019 0.545386 0.508083 0.035 Uiso 1 1 calc R U . . .
H12B H 0.663144 0.567030 0.408386 0.035 Uiso 1 1 calc R U . . .
H12C H 0.732497 0.527016 0.579917 0.035 Uiso 1 1 calc R U . . .
C13 C 0.33136(16) 0.52122(8) 0.2761(2) 0.0169(3) Uani 1 1 d . . . . .
C14 C 0.38125(17) 0.58400(9) 0.3075(2) 0.0208(3) Uani 1 1 d . . . . .
H14 H 0.462108 0.588649 0.350970 0.025 Uiso 1 1 calc R U . . .
C15 C 0.31353(19) 0.63981(9) 0.2757(3) 0.0244(4) Uani 1 1 d . . . . .
H15 H 0.348204 0.682324 0.296215 0.029 Uiso 1 1 calc R U . . .
C16 C 0.19630(19) 0.63405(10) 0.2145(2) 0.0241(4) Uani 1 1 d . . . . .
H16 H 0.150992 0.672306 0.195280 0.029 Uiso 1 1 calc R U . . .
C17 C 0.14541(17) 0.57197(10) 0.1813(3) 0.0265(4) Uani 1 1 d . . . . .
H17 H 0.064326 0.567710 0.137099 0.032 Uiso 1 1 calc R U . . .
C18 C 0.21233(17) 0.51591(9) 0.2123(2) 0.0233(4) Uani 1 1 d . . . . .
H18 H 0.176756 0.473555 0.189831 0.028 Uiso 1 1 calc R U . . .
C19 C 0.35467(16) 0.23835(8) 0.2119(2) 0.0177(3) Uani 1 1 d . . . . .
H19A H 0.344460 0.229672 0.109530 0.021 Uiso 1 1 calc R U . . .
H19B H 0.275153 0.250318 0.177511 0.021 Uiso 1 1 calc R U . . .
C20 C 0.40054(15) 0.17515(8) 0.3193(2) 0.0166(3) Uani 1 1 d . . . . .
C21 C 0.46133(15) 0.19109(8) 0.5017(2) 0.0161(3) Uani 1 1 d . . . . .
C22 C 0.50398(16) 0.13895(9) 0.6160(2) 0.0200(4) Uani 1 1 d . . . . .
H22 H 0.493235 0.094844 0.577741 0.024 Uiso 1 1 calc R U . . .
C23 C 0.56142(19) 0.15032(10) 0.7834(2) 0.0267(4) Uani 1 1 d . . . . .
H23 H 0.590699 0.114370 0.858882 0.032 Uiso 1 1 calc R U . . .
C24 C 0.5759(2) 0.21473(10) 0.8399(2) 0.0293(4) Uani 1 1 d . . . . .
H24 H 0.614352 0.222931 0.954124 0.035 Uiso 1 1 calc R U . . .
C25 C 0.53394(18) 0.26690(9) 0.7290(2) 0.0247(4) Uani 1 1 d . . . . .
H25 H 0.543678 0.310815 0.767820 0.030 Uiso 1 1 calc R U . . .
C26 C 0.47777(15) 0.25576(8) 0.5614(2) 0.0170(3) Uani 1 1 d . . . . .
C27 C 0.49161(19) 0.14070(9) 0.3106(3) 0.0252(4) Uani 1 1 d . . . . .
H27A H 0.453105 0.130389 0.194059 0.038 Uiso 1 1 calc R U . . .
H27B H 0.560324 0.169972 0.356497 0.038 Uiso 1 1 calc R U . . .
H27C H 0.519402 0.099810 0.375841 0.038 Uiso 1 1 calc R U . . .
C28 C 0.29303(18) 0.12895(10) 0.2458(2) 0.0254(4) Uani 1 1 d . . . . .
H28A H 0.254993 0.119159 0.129101 0.038 Uiso 1 1 calc R U . . .
H28B H 0.320849 0.087818 0.310032 0.038 Uiso 1 1 calc R U . . .
H28C H 0.234631 0.150377 0.251200 0.038 Uiso 1 1 calc R U . . .
N1 N 0.72012(15) 0.37742(8) 0.2892(2) 0.0216(3) Uani 1 1 d . . . . .
N2 N 0.68243(13) 0.47014(7) 0.38508(19) 0.0176(3) Uani 1 1 d . . . . .
O1 O 0.50384(11) 0.37122(6) 0.53550(15) 0.0175(3) Uani 1 1 d . . . . .
O2 O 0.51737(11) 0.48092(6) 0.36102(15) 0.0170(2) Uani 1 1 d . . . . .
O3 O 0.58539(13) 0.29234(6) 0.16102(18) 0.0266(3) Uani 1 1 d . . . . .
O4 O 0.85405(13) 0.46241(7) 0.41792(19) 0.0270(3) Uani 1 1 d . . . . .

loop_
_atom_site_aniso_label
_atom_site_aniso_U_11
_atom_site_aniso_U_22
_atom_site_aniso_U_33
_atom_site_aniso_U_23
_atom_site_aniso_U_13
_atom_site_aniso_U_12
C1 0.0175(8) 0.0135(7) 0.0144(8) -0.0009(6) 0.0092(7) -0.0019(6)
C2 0.0165(8) 0.0145(7) 0.0144(8) 0.0000(6) 0.0092(7) -0.0001(6)
C3 0.0195(8) 0.0133(7) 0.0139(8) -0.0005(6) 0.0108(7) 0.0001(6)
C4 0.0160(8) 0.0168(8) 0.0140(8) -0.0004(6) 0.0078(6) 0.0004(6)
C5 0.0134(8) 0.0159(7) 0.0173(8) -0.0003(6) 0.0103(7) 0.0005(6)
C6 0.0202(8) 0.0156(7) 0.0175(8) -0.0004(6) 0.0125(7) 0.0009(6)
C7 0.0193(8) 0.0157(8) 0.0170(8) 0.0028(6) 0.0127(7) 0.0019(6)
C8 0.0248(9) 0.0182(8) 0.0199(8) 0.0048(6) 0.0167(8) 0.0048(6)
C9 0.0211(9) 0.0204(8) 0.0209(9) 0.0081(6) 0.0148(8) 0.0066(7)
C10 0.0167(8) 0.0165(8) 0.0149(8) 0.0043(6) 0.0106(7) 0.0039(6)
C11 0.0354(11) 0.0262(9) 0.0441(12) 0.0056(9) 0.0326(11) 0.0097(8)
C12 0.0241(10) 0.0221(9) 0.0280(10) -0.0059(7) 0.0187(9) -0.0060(7)
C13 0.0181(8) 0.0185(8) 0.0141(7) 0.0007(6) 0.0102(7) 0.0032(6)
C14 0.0230(9) 0.0185(8) 0.0227(9) 0.0014(7) 0.0155(8) 0.0023(7)
C15 0.0346(10) 0.0172(8) 0.0256(9) 0.0035(7) 0.0211(9) 0.0053(7)
C16 0.0304(10) 0.0262(9) 0.0188(8) 0.0081(7) 0.0170(8) 0.0151(8)
C17 0.0185(9) 0.0344(11) 0.0239(10) -0.0019(8) 0.0123(8) 0.0067(7)
C18 0.0197(9) 0.0236(9) 0.0248(9) -0.0026(7) 0.0133(8) 0.0012(7)
C19 0.0194(8) 0.0164(8) 0.0141(8) -0.0014(6) 0.0092(7) -0.0018(6)
C20 0.0180(8) 0.0149(8) 0.0163(8) -0.0018(6) 0.0107(7) -0.0011(6)
C21 0.0155(7) 0.0169(7) 0.0170(8) 0.0002(6) 0.0109(7) -0.0009(6)
C22 0.0228(9) 0.0163(7) 0.0236(9) 0.0014(6) 0.0160(8) 0.0011(6)
C23 0.0331(11) 0.0242(9) 0.0225(10) 0.0073(7) 0.0175(9) 0.0027(8)
C24 0.0405(11) 0.0265(10) 0.0186(9) 0.0013(7) 0.0178(9) -0.0017(8)
C25 0.0350(11) 0.0195(8) 0.0206(9) -0.0023(7) 0.0181(9) -0.0037(7)
C26 0.0189(8) 0.0167(8) 0.0174(8) 0.0000(6) 0.0124(7) -0.0002(6)
C27 0.0317(10) 0.0229(9) 0.0279(10) 0.0005(7) 0.0221(9) 0.0054(7)
C28 0.0255(9) 0.0231(9) 0.0221(9) -0.0034(7) 0.0125(8) -0.0086(7)
N1 0.0261(8) 0.0197(7) 0.0289(8) 0.0058(6) 0.0223(7) 0.0066(6)
N2 0.0183(7) 0.0164(7) 0.0209(8) 0.0017(5) 0.0137(6) 0.0012(5)
O1 0.0190(6) 0.0131(5) 0.0146(6) -0.0007(4) 0.0079(5) 0.0002(4)
O2 0.0159(6) 0.0149(5) 0.0219(6) -0.0026(4) 0.0127(5) -0.0010(4)
O3 0.0368(8) 0.0184(6) 0.0344(8) -0.0021(5) 0.0271(7) 0.0022(5)
O4 0.0230(7) 0.0284(7) 0.0359(8) 0.0055(6) 0.0217(6) 0.0024(5)

loop_
_atom_type_symbol
_atom_type_description
_atom_type_scat_dispersion_real
_atom_type_scat_dispersion_imag
_atom_type_scat_source
C C 0.0033 0.0016 'International Tables Vol C Tables 4.2.6.8 and 6.1.1.4'
H H 0.0000 0.0000 'International Tables Vol C Tables 4.2.6.8 and 6.1.1.4'
N N 0.0061 0.0033 'International Tables Vol C Tables 4.2.6.8 and 6.1.1.4'
O O 0.0106 0.0060 'International Tables Vol C Tables 4.2.6.8 and 6.1.1.4'

loop_
_geom_angle_atom_site_label_1
_geom_angle_atom_site_label_2
_geom_angle_atom_site_label_3
_geom_angle
_geom_angle_site_symmetry_1
_geom_angle_site_symmetry_3
_geom_angle_publ_flag
O1 C1 C26 109.30(13) . . ?
O1 C1 C2 112.49(13) . . ?
C26 C1 C2 108.87(13) . . ?
C1 C2 C19 105.68(13) . . ?
C1 C2 C3 115.18(13) . . ?
C19 C2 C3 113.84(13) . . ?
C7 C3 C4 108.41(14) . . ?
C7 C3 C2 111.33(14) . . ?
C4 C3 C2 116.31(14) . . ?
C5 C4 C3 113.76(14) . . ?
O2 C5 C13 105.21(13) . . ?
O2 C5 C4 110.71(13) . . ?
C13 C5 C4 112.28(14) . . ?
O2 C5 C6 106.24(13) . . ?
C13 C5 C6 107.33(13) . . ?
C4 C5 C6 114.47(14) . . ?
O1 C6 C5 114.58(13) . . ?
C10 C7 C8 118.80(16) . . ?
C10 C7 C3 121.17(15) . . ?
C8 C7 C3 119.99(15) . . ?
O3 C8 N1 119.99(16) . . ?
O3 C8 C7 124.08(17) . . ?
N1 C8 C7 115.93(15) . . ?
O4 C9 N1 122.59(17) . . ?
O4 C9 N2 121.39(17) . . ?
N1 C9 N2 116.02(16) . . ?
O2 C10 C7 125.97(16) . . ?
O2 C10 N2 111.12(14) . . ?
C7 C10 N2 122.90(15) . . ?
C14 C13 C18 118.49(16) . . ?
C14 C13 C5 122.37(16) . . ?
C18 C13 C5 119.06(16) . . ?
C15 C14 C13 120.48(18) . . ?
C16 C15 C14 120.63(19) . . ?
C15 C16 C17 119.41(17) . . ?
C16 C17 C18 120.35(18) . . ?
C17 C18 C13 120.64(18) . . ?
C2 C19 C20 111.74(13) . . ?
C21 C20 C28 110.33(14) . . ?
C21 C20 C27 109.16(14) . . ?
C28 C20 C27 108.84(15) . . ?
C21 C20 C19 111.29(13) . . ?
C28 C20 C19 108.26(14) . . ?
C27 C20 C19 108.92(14) . . ?
C26 C21 C22 118.04(16) . . ?
C26 C21 C20 123.05(15) . . ?
C22 C21 C20 118.90(15) . . ?
C23 C22 C21 121.56(17) . . ?
C22 C23 C24 119.59(17) . . ?
C25 C24 C23 119.73(18) . . ?
C24 C25 C26 120.86(17) . . ?
C25 C26 C21 120.20(16) . . ?
C25 C26 C1 119.74(15) . . ?
C21 C26 C1 120.06(15) . . ?
C9 N1 C8 125.12(15) . . ?
C9 N1 C11 117.40(17) . . ?
C8 N1 C11 117.44(16) . . ?
C10 N2 C9 121.20(15) . . ?
C10 N2 C12 120.22(14) . . ?
C9 N2 C12 118.37(15) . . ?
C6 O1 C1 113.28(12) . . ?
C10 O2 C5 119.66(13) . . ?

loop_
_geom_bond_atom_site_label_1
_geom_bond_atom_site_label_2
_geom_bond_distance
_geom_bond_site_symmetry_2
_geom_bond_publ_flag
C1 O1 1.432(2) . ?
C1 C26 1.525(2) . ?
C1 C2 1.525(2) . ?
C2 C19 1.527(2) . ?
C2 C3 1.550(2) . ?
C3 C7 1.497(2) . ?
C3 C4 1.538(2) . ?
C4 C5 1.534(2) . ?
C5 O2 1.466(2) . ?
C5 C13 1.520(2) . ?
C5 C6 1.539(2) . ?
C6 O1 1.416(2) . ?
C7 C10 1.354(2) . ?
C7 C8 1.438(2) . ?
C8 O3 1.229(2) . ?
C8 N1 1.410(2) . ?
C9 O4 1.222(2) . ?
C9 N1 1.377(2) . ?
C9 N2 1.388(2) . ?
C10 O2 1.334(2) . ?
C10 N2 1.381(2) . ?
C11 N1 1.472(2) . ?
C12 N2 1.469(2) . ?
C13 C14 1.395(2) . ?
C13 C18 1.396(3) . ?
C14 C15 1.390(3) . ?
C15 C16 1.381(3) . ?
C16 C17 1.385(3) . ?
C17 C18 1.390(3) . ?
C19 C20 1.544(2) . ?
C20 C21 1.531(2) . ?
C20 C28 1.535(2) . ?
C20 C27 1.539(2) . ?
C21 C26 1.404(2) . ?
C21 C22 1.405(2) . ?
C22 C23 1.387(3) . ?
C23 C24 1.392(3) . ?
C24 C25 1.387(3) . ?
C25 C26 1.392(3) . ?
